data_7244145
loop_
_publ_author_name
'Rixson, Daniel'
'G\"unay Sezer, G\"une\,s'
'Alp, Emre'
'Mahon, Mary F.'
'Burrows, Andrew D.'

_publ_section_title
;
 Synthesis, structures and properties of metal--organic frameworks
 prepared using a semi-rigid tricarboxylate linker
;
_journal_issue 4
_journal_name_full CrystEngComm
_journal_page_first 863
_journal_page_last 876
_journal_paper_doi 10.1039/D1CE01284C
_journal_volume 24
_journal_year 2022
_chemical_absolute_configuration syn
_chemical_formula_moiety 'C20 H18 Cd3 N2 O15, 6(H2 O)'
_chemical_formula_sum 'C20 H30 Cd3 N2 O21'
_chemical_formula_weight 971.66
_space_group_crystal_system monoclinic
_space_group_IT_number 4
_space_group_name_Hall 'P 2yb'
_space_group_name_H-M_alt 'P 1 21 1'
_atom_sites_solution_hydrogens mixed
_atom_sites_solution_primary dual
_audit_creation_date 2019-11-07
_audit_creation_method
;
Olex2 1.2
(compiled 2018.05.29 svn.r3508 for OlexSys, GUI svn.r5506)
;
_audit_update_record
;
2021-07-19 deposited with the CCDC.	2021-12-20 downloaded from the CCDC.
;
_cell_angle_alpha 90
_cell_angle_beta 103.4670(10)
_cell_angle_gamma 90
_cell_formula_units_Z 2
_cell_length_a 9.01260(10)
_cell_length_b 18.66240(10)
_cell_length_c 9.16440(10)
_cell_measurement_reflns_used 9216
_cell_measurement_temperature 150.00(10)
_cell_measurement_theta_max 72.8850
_cell_measurement_theta_min 4.9770
_cell_volume 1499.04(3)
_computing_cell_refinement 'CrysAlisPro 1.171.39.46 (Rigaku OD, 2018)'
_computing_data_collection 'CrysAlisPro 1.171.39.46 (Rigaku OD, 2018)'
_computing_data_reduction 'CrysAlisPro 1.171.39.46 (Rigaku OD, 2018)'
_computing_molecular_graphics 'Olex2 (Dolomanov et al., 2009)'
_computing_publication_material 'Olex2 (Dolomanov et al., 2009)'
_computing_structure_refinement 'ShelXL (Sheldrick, 2015)'
_computing_structure_solution 'ShelXT (Sheldrick, 2015)'
_diffrn_ambient_environment N~2~
_diffrn_ambient_temperature 150.00(10)
_diffrn_detector 'CCD plate'
_diffrn_detector_area_resol_mean 8.1150
_diffrn_detector_type EosS2
_diffrn_measured_fraction_theta_full 1.000
_diffrn_measured_fraction_theta_max 0.987
_diffrn_measurement_device 'four-circle diffractometer'
_diffrn_measurement_device_type 'SuperNova, Dual, Cu at home/near, EosS2'
_diffrn_measurement_method '\w scans'
_diffrn_radiation_monochromator mirror
_diffrn_radiation_probe x-ray
_diffrn_radiation_type CuK\a
_diffrn_radiation_wavelength 1.54184
_diffrn_reflns_av_R_equivalents 0.0376
_diffrn_reflns_av_unetI/netI 0.0439
_diffrn_reflns_Laue_measured_fraction_full 1.000
_diffrn_reflns_Laue_measured_fraction_max 0.987
_diffrn_reflns_limit_h_max 7
_diffrn_reflns_limit_h_min -11
_diffrn_reflns_limit_k_max 20
_diffrn_reflns_limit_k_min -23
_diffrn_reflns_limit_l_max 11
_diffrn_reflns_limit_l_min -11
_diffrn_reflns_number 10096
_diffrn_reflns_point_group_measured_fraction_full 1.000
_diffrn_reflns_point_group_measured_fraction_max 0.987
_diffrn_reflns_theta_full 67.684
_diffrn_reflns_theta_max 73.052
_diffrn_reflns_theta_min 4.739
_diffrn_source 'micro-focus sealed X-ray tube'
_diffrn_source_type 'SuperNova (Cu) X-ray Source'
_exptl_absorpt_coefficient_mu 17.751
_exptl_absorpt_correction_T_max 0.36679
_exptl_absorpt_correction_T_min 0.29390
_exptl_absorpt_correction_type sphere
_exptl_absorpt_process_details
;
CrysAlisPro 1.171.39.46 (Rigaku Oxford Diffraction, 2018)
Spherical absorption correction
 using equivalent radius and absorption coefficient.
Empirical absorption correction using spherical harmonics,
 implemented in SCALE3 ABSPACK scaling algorithm.
;
_exptl_crystal_colour colourless
_exptl_crystal_colour_primary colourless
_exptl_crystal_density_diffrn 2.153
_exptl_crystal_description plate
_exptl_crystal_F_000 952
_exptl_crystal_size_max 0.218
_exptl_crystal_size_mid 0.104
_exptl_crystal_size_min 0.036
_exptl_crystal_size_rad 0.055
_refine_diff_density_max 2.097
_refine_diff_density_min -1.132
_refine_diff_density_rms 0.191
_refine_ls_abs_structure_details
;
 Refined as an inversion twin.
;
_refine_ls_abs_structure_Flack 0.426(12)
_refine_ls_extinction_method none
_refine_ls_goodness_of_fit_ref 1.072
_refine_ls_hydrogen_treatment constr
_refine_ls_matrix_type full
_refine_ls_number_parameters 449
_refine_ls_number_reflns 5352
_refine_ls_number_restraints 3
_refine_ls_restrained_S_all 1.072
_refine_ls_R_factor_all 0.0418
_refine_ls_R_factor_gt 0.0418
_refine_ls_shift/su_max 0.001
_refine_ls_shift/su_mean 0.000
_refine_ls_structure_factor_coef Fsqd
_refine_ls_weighting_details 'w=1/[\s^2^(Fo^2^)+(0.0796P)^2^] where P=(Fo^2^+2Fc^2^)/3'
_refine_ls_weighting_scheme calc
_refine_ls_wR_factor_gt 0.1045
_refine_ls_wR_factor_ref 0.1045
_reflns_Friedel_coverage 0.938
_reflns_Friedel_fraction_full 1.000
_reflns_Friedel_fraction_max 0.988
_reflns_number_gt 5338
_reflns_number_total 5352
_reflns_threshold_expression 'I > 2\s(I)'
_cod_data_source_file d1ce01284c2.cif
_cod_data_source_block s19adb24
_cod_depositor_comments 'Adding full bibliography for 7244143--7244152.cif.'
_cod_database_code 7244145
_shelx_shelxl_version_number 2016/6
_chemical_oxdiff_usercomment 'Colourless Plate'
_shelx_space_group_comment
;
The symmetry employed for this shelxl refinement is uniquely defined
by the following loop, which should always be used as a source of
symmetry information in preference to the above space-group names.
They are only intended as comments.
;
_olex2_refinement_description
;
1. Twinned data refinement
 Scales: 0.574(12)
 0.426(12)
2. Fixed Uiso
 At 1.2 times of:
  All C(H) groups, All C(H,H) groups
 At 1.5 times of:
  All O(H,H) groups, All O(H,H,H,H) groups
3. Restrained distances
 N1-H1
 0.98 with sigma of 0.005
 N2-H2
 0.98 with sigma of 0.005
4. Others
 Fixed Sof: O21A(0.5) H21A(0.5) H21B(0.5) O21B(0.5) H21C(0.5) H21D(0.5)
5.a Free rotating group:
 O16(H16A,H16B), O17(H17A,H17B), O18(H18A,H18B), O19(H19A,H19B), O20(H20A,
 H20B), O21A(H1,H2,H21A,H21B), O21B(H21C,H21D)
5.b Rotating group:
 O13(H13A,H13B), O14(H14A,H14B), O15(H15A,H15B)
5.c Secondary CH2 refined with riding coordinates:
 C2(H2A,H2B), C12(H12A,H12B)
5.d Aromatic/amide H refined with riding coordinates:
 C4(H4), C7(H7), C10(H10), C14(H14), C17(H17), C20(H20)
;
_olex2_submission_special_instructions 'No special instructions were received'

loop_
_space_group_symop_operation_xyz
'x, y, z'
'-x, y+1/2, -z'

loop_
_atom_site_label
_atom_site_type_symbol
_atom_site_fract_x
_atom_site_fract_y
_atom_site_fract_z
_atom_site_U_iso_or_equiv
_atom_site_adp_type
_atom_site_occupancy
_atom_site_site_symmetry_order
_atom_site_calc_flag
_atom_site_refinement_flags_posn
_atom_site_refinement_flags_adp
_atom_site_refinement_flags_occupancy
_atom_site_disorder_assembly
_atom_site_disorder_group
Cd1 Cd 0.60843(6) 0.41539(3) 0.60524(6) 0.01343(16) Uani 1 1 d . . . . .
Cd2 Cd 0.77041(7) 0.53998(3) 1.18179(7) 0.01589(17) Uani 1 1 d . . . . .
Cd3 Cd 0.21817(6) 0.86800(3) 1.02420(6) 0.01292(15) Uani 1 1 d . . . . .
O1 O 0.6351(8) 0.4535(4) 0.3774(8) 0.0204(14) Uani 1 1 d . . . . .
O2 O 0.7033(8) 0.4232(4) 0.1695(8) 0.0189(13) Uani 1 1 d . . . . .
O3 O 0.3254(7) 0.1156(4) 0.6777(8) 0.0184(13) Uani 1 1 d . . . . .
O4 O 0.0805(8) 0.1175(4) 0.5655(9) 0.0245(15) Uani 1 1 d . . . . .
O5 O -0.0908(7) 0.2827(4) 0.1393(8) 0.0202(14) Uani 1 1 d . . . . .
O6 O 0.0491(7) 0.3752(4) 0.1060(7) 0.0183(13) Uani 1 1 d . . . . .
O7 O 0.8099(8) 0.4873(4) 0.9441(8) 0.0162(13) Uani 1 1 d . . . . .
O8 O 0.7124(9) 0.5167(4) 0.7044(8) 0.0218(15) Uani 1 1 d . . . . .
O9 O 1.2047(7) 0.8387(4) 1.2598(7) 0.0168(13) Uani 1 1 d . . . . .
O10 O 1.0821(8) 0.8780(4) 1.4275(9) 0.0263(16) Uani 1 1 d . . . . .
O11 O 0.5074(8) 0.8779(4) 1.2047(8) 0.0214(15) Uani 1 1 d . . . . .
O12 O 0.4118(7) 0.7899(4) 1.0476(7) 0.0151(13) Uani 1 1 d . . . . .
O13 O 0.3748(8) 0.4663(4) 0.5145(9) 0.0277(17) Uani 1 1 d . . . . .
H13A H 0.381682 0.511122 0.479847 0.042 Uiso 1 1 d GR . . . .
H13B H 0.324653 0.473814 0.587530 0.042 Uiso 1 1 d GR . . . .
O14 O 1.0193(8) 0.4999(4) 1.2608(8) 0.0235(15) Uani 1 1 d . . . . .
H14A H 1.087192 0.534693 1.258208 0.035 Uiso 1 1 d GR . . . .
H14B H 1.042013 0.467423 1.197225 0.035 Uiso 1 1 d GR . . . .
O15 O 0.5211(8) 0.5485(4) 1.0131(10) 0.0277(16) Uani 1 1 d . . . . .
H15A H 0.460796 0.518111 1.039188 0.042 Uiso 1 1 d GR . . . .
H15B H 0.526016 0.535030 0.924938 0.042 Uiso 1 1 d GR . . . .
N1 N 0.5771(8) 0.3112(4) 0.4445(9) 0.0158(15) Uani 1 1 d D . . . .
N2 N 0.8588(8) 0.6260(4) 1.0342(9) 0.0150(15) Uani 1 1 d D . . . .
C1 C 0.6570(9) 0.4071(5) 0.2867(10) 0.0152(18) Uani 1 1 d . . . . .
C2 C 0.6338(10) 0.3279(5) 0.3096(10) 0.0153(17) Uani 1 1 d . . . . .
H2A H 0.561851 0.309397 0.222134 0.018 Uiso 1 1 calc R . . . .
H2B H 0.730079 0.303355 0.316855 0.018 Uiso 1 1 calc R . . . .
C3 C 0.4247(10) 0.2842(5) 0.4178(10) 0.0149(17) Uani 1 1 d . . . . .
C4 C 0.3074(10) 0.3141(5) 0.3092(10) 0.0150(17) Uani 1 1 d . . . . .
H4 H 0.326946 0.352039 0.250527 0.018 Uiso 1 1 calc R . . . .
C5 C 0.1601(11) 0.2868(5) 0.2890(11) 0.0175(19) Uani 1 1 d . . . . .
C6 C 0.0335(10) 0.3169(5) 0.1715(11) 0.0170(18) Uani 1 1 d . . . . .
C7 C 0.1291(10) 0.2313(5) 0.3797(10) 0.0158(18) Uani 1 1 d . . . . .
H7 H 0.030056 0.214041 0.366924 0.019 Uiso 1 1 calc R . . . .
C8 C 0.2444(10) 0.2023(5) 0.4870(10) 0.0150(17) Uani 1 1 d . . . . .
C9 C 0.2140(11) 0.1404(6) 0.5815(12) 0.0188(19) Uani 1 1 d . . . . .
C10 C 0.3930(10) 0.2286(5) 0.5084(10) 0.0147(17) Uani 1 1 d . . . . .
H10 H 0.470771 0.209277 0.582881 0.018 Uiso 1 1 calc R . . . .
C11 C 0.7685(10) 0.5317(5) 0.8387(10) 0.0147(17) Uani 1 1 d . . . . .
C12 C 0.7892(11) 0.6117(5) 0.8756(11) 0.0171(18) Uani 1 1 d . . . . .
H12A H 0.852557 0.632730 0.814627 0.021 Uiso 1 1 calc R . . . .
H12B H 0.690291 0.635025 0.849035 0.021 Uiso 1 1 calc R . . . .
C13 C 0.8415(10) 0.6969(5) 1.0887(10) 0.0140(17) Uani 1 1 d . . . . .
C14 C 0.9686(10) 0.7349(5) 1.1636(11) 0.0170(18) Uani 1 1 d . . . . .
H14 H 1.065924 0.718014 1.164583 0.020 Uiso 1 1 calc R . . . .
C15 C 0.9502(10) 0.7982(5) 1.2374(10) 0.0155(17) Uani 1 1 d . . . . .
C16 C 1.0854(10) 0.8416(5) 1.3158(11) 0.0160(18) Uani 1 1 d . . . . .
C17 C 0.8064(10) 0.8245(5) 1.2357(10) 0.0145(17) Uani 1 1 d . . . . .
H17 H 0.794770 0.865263 1.290360 0.017 Uiso 1 1 calc R . . . .
C18 C 0.6789(10) 0.7890(5) 1.1509(11) 0.0162(18) Uani 1 1 d . . . . .
C19 C 0.5237(10) 0.8198(5) 1.1364(11) 0.0173(18) Uani 1 1 d . . . . .
C20 C 0.6959(10) 0.7255(5) 1.0784(10) 0.0158(18) Uani 1 1 d . . . . .
H20 H 0.610449 0.701823 1.022750 0.019 Uiso 1 1 calc R . . . .
O16 O 0.0925(9) 0.4992(6) 0.5978(13) 0.043(2) Uani 1 1 d . . . . .
H16A H 0.031045 0.532268 0.559131 0.065 Uiso 1 1 d G . . . .
H16B H 0.042068 0.473586 0.646006 0.065 Uiso 1 1 d G . . . .
O17 O 0.3722(8) 0.5877(5) 0.3439(9) 0.0272(16) Uani 1 1 d . . . . .
H17A H 0.305293 0.591177 0.261924 0.041 Uiso 1 1 d G . . . .
H17B H 0.456883 0.591608 0.318803 0.041 Uiso 1 1 d G . . . .
O18 O 0.2297(9) 0.6720(5) 0.5315(10) 0.0300(18) Uani 1 1 d . . . . .
H18A H 0.287617 0.639645 0.510122 0.045 Uiso 1 1 d G . . . .
H18B H 0.143722 0.664391 0.471737 0.045 Uiso 1 1 d G . . . .
O19 O 0.3428(9) 0.6618(5) 0.8525(10) 0.0313(17) Uani 1 1 d . . . . .
H19A H 0.281866 0.662441 0.766385 0.047 Uiso 1 1 d G . . . .
H19B H 0.415288 0.634631 0.841910 0.047 Uiso 1 1 d G . . . .
O20 O 0.1800(9) 0.5993(5) 1.0519(11) 0.036(2) Uani 1 1 d . . . . .
H20A H 0.219004 0.625882 0.995437 0.054 Uiso 1 1 d G . . . .
H20B H 0.186292 0.557132 1.018718 0.054 Uiso 1 1 d G . . . .
O21A O 0.212(3) 0.4712(14) 0.949(3) 0.040(6) Uani 0.5 1 d . . P A 1
H1 H 0.648361 0.273049 0.488097 0.060 Uiso 1 1 d DG . . . .
H2 H 0.964821 0.609178 1.057400 0.060 Uiso 1 1 d DG . . . .
H21A H 0.200079 0.434299 0.999376 0.060 Uiso 0.5 1 d G . P A 1
H21B H 0.168530 0.460679 0.859036 0.060 Uiso 0.5 1 d G . P A 1
O21B O 0.268(3) 0.4523(15) 0.996(4) 0.045(6) Uani 0.5 1 d . . P B 2
H21C H 0.193895 0.431028 1.020545 0.068 Uiso 0.5 1 d G . P B 2
H21D H 0.314463 0.419361 0.960765 0.068 Uiso 0.5 1 d G . P B 2

loop_
_atom_site_aniso_label
_atom_site_aniso_U_11
_atom_site_aniso_U_22
_atom_site_aniso_U_33
_atom_site_aniso_U_23
_atom_site_aniso_U_13
_atom_site_aniso_U_12
Cd1 0.0126(3) 0.0139(3) 0.0131(3) 0.0000(2) 0.0014(2) 0.0000(2)
Cd2 0.0183(3) 0.0135(3) 0.0166(3) -0.0013(2) 0.0054(2) 0.0011(2)
Cd3 0.0109(3) 0.0129(3) 0.0140(3) -0.0003(2) 0.0009(2) 0.0008(2)
O1 0.029(4) 0.014(3) 0.019(3) 0.008(3) 0.006(3) 0.002(3)
O2 0.028(3) 0.011(3) 0.021(3) -0.003(3) 0.012(3) -0.004(3)
O3 0.022(3) 0.015(3) 0.020(3) 0.008(3) 0.009(3) -0.001(3)
O4 0.016(3) 0.019(3) 0.040(4) 0.008(3) 0.010(3) -0.006(3)
O5 0.009(3) 0.025(4) 0.025(4) 0.005(3) -0.001(3) -0.003(2)
O6 0.018(3) 0.015(3) 0.019(3) 0.003(3) -0.001(2) 0.002(2)
O7 0.020(3) 0.007(3) 0.021(3) 0.008(3) 0.005(3) -0.001(2)
O8 0.038(4) 0.011(3) 0.017(3) -0.003(3) 0.006(3) -0.001(3)
O9 0.012(3) 0.024(3) 0.014(3) 0.005(3) 0.002(2) -0.006(2)
O10 0.018(3) 0.030(4) 0.027(4) -0.014(3) -0.001(3) 0.000(3)
O11 0.022(3) 0.019(4) 0.026(4) -0.007(3) 0.011(3) 0.000(3)
O12 0.008(3) 0.021(3) 0.015(3) -0.001(3) -0.001(2) 0.005(2)
O13 0.016(3) 0.031(4) 0.036(4) 0.017(3) 0.007(3) 0.010(3)
O14 0.018(3) 0.025(4) 0.027(4) -0.005(3) 0.003(3) 0.002(3)
O15 0.017(3) 0.025(4) 0.039(4) 0.001(4) 0.003(3) -0.002(3)
N1 0.014(4) 0.019(4) 0.015(4) 0.002(3) 0.003(3) -0.002(3)
N2 0.013(3) 0.012(4) 0.020(4) 0.003(3) 0.004(3) -0.002(3)
C1 0.012(4) 0.019(5) 0.017(4) 0.001(4) 0.007(3) 0.004(3)
C2 0.013(4) 0.021(5) 0.014(4) -0.007(4) 0.007(3) 0.001(3)
C3 0.017(4) 0.011(4) 0.016(4) -0.008(3) 0.002(3) -0.004(3)
C4 0.014(4) 0.013(4) 0.017(4) 0.004(3) 0.002(3) -0.003(3)
C5 0.015(4) 0.015(4) 0.023(5) -0.003(4) 0.005(4) 0.002(3)
C6 0.018(4) 0.017(4) 0.017(4) -0.001(4) 0.006(4) 0.004(3)
C7 0.010(4) 0.019(5) 0.019(4) -0.006(4) 0.005(3) -0.005(3)
C8 0.017(4) 0.013(4) 0.015(4) -0.001(4) 0.004(3) 0.002(3)
C9 0.018(4) 0.017(5) 0.023(5) -0.005(4) 0.009(4) 0.003(3)
C10 0.012(4) 0.019(4) 0.012(4) -0.002(3) 0.001(3) 0.000(3)
C11 0.013(4) 0.016(5) 0.017(4) -0.002(4) 0.005(3) -0.003(3)
C12 0.024(4) 0.012(4) 0.016(4) 0.004(4) 0.007(4) 0.001(3)
C13 0.020(4) 0.008(4) 0.015(4) 0.008(3) 0.006(3) -0.003(3)
C14 0.011(4) 0.022(5) 0.019(4) 0.002(4) 0.004(3) 0.007(3)
C15 0.014(4) 0.017(4) 0.015(4) -0.001(3) 0.003(3) -0.004(3)
C16 0.012(4) 0.013(4) 0.018(4) 0.004(3) -0.005(3) 0.002(3)
C17 0.018(4) 0.010(4) 0.017(4) -0.002(3) 0.006(3) -0.003(3)
C18 0.012(4) 0.017(4) 0.019(4) 0.004(4) 0.003(3) -0.001(3)
C19 0.013(4) 0.020(5) 0.021(5) 0.002(4) 0.009(4) 0.003(3)
C20 0.011(4) 0.016(4) 0.019(4) 0.000(3) 0.001(3) -0.005(3)
O16 0.026(4) 0.032(5) 0.074(7) 0.013(5) 0.015(4) 0.001(3)
O17 0.020(3) 0.031(4) 0.032(4) -0.001(4) 0.009(3) 0.001(3)
O18 0.023(4) 0.028(4) 0.038(5) -0.006(4) 0.005(3) -0.003(3)
O19 0.028(4) 0.030(4) 0.033(4) 0.002(4) 0.002(3) 0.004(3)
O20 0.024(4) 0.042(5) 0.045(5) 0.013(4) 0.012(4) 0.005(4)
O21A 0.044(15) 0.031(13) 0.048(14) -0.009(10) 0.016(11) -0.003(9)
O21B 0.038(15) 0.036(14) 0.07(2) -0.004(12) 0.027(13) -0.013(10)

loop_
_atom_type_symbol
_atom_type_description
_atom_type_scat_dispersion_real
_atom_type_scat_dispersion_imag
_atom_type_scat_source
C C 0.0181 0.0091 'International Tables Vol C Tables 4.2.6.8 and 6.1.1.4'
H H 0.0000 0.0000 'International Tables Vol C Tables 4.2.6.8 and 6.1.1.4'
Cd Cd 0.1185 4.6533 'International Tables Vol C Tables 4.2.6.8 and 6.1.1.4'
N N 0.0311 0.0180 'International Tables Vol C Tables 4.2.6.8 and 6.1.1.4'
O O 0.0492 0.0322 'International Tables Vol C Tables 4.2.6.8 and 6.1.1.4'

loop_
_geom_angle_atom_site_label_1
_geom_angle_atom_site_label_2
_geom_angle_atom_site_label_3
_geom_angle
_geom_angle_site_symmetry_1
_geom_angle_site_symmetry_3
_geom_angle_publ_flag
O1 Cd1 O9 117.5(2) . 2_747 ?
O1 Cd1 O11 160.1(3) . 2_647 ?
O1 Cd1 O13 79.7(3) . . ?
O1 Cd1 N1 73.4(3) . . ?
O8 Cd1 O1 89.1(3) . . ?
O8 Cd1 O9 97.0(3) . 2_747 ?
O8 Cd1 O11 99.8(3) . 2_647 ?
O8 Cd1 O13 93.5(3) . . ?
O8 Cd1 N1 156.6(3) . . ?
O9 Cd1 O11 79.3(2) 2_747 2_647 ?
O9 Cd1 N1 78.3(2) 2_747 . ?
O11 Cd1 N1 101.8(3) 2_647 . ?
O13 Cd1 O9 159.9(3) . 2_747 ?
O13 Cd1 O11 82.1(3) . 2_647 ?
O13 Cd1 N1 98.4(3) . . ?
O2 Cd2 O7 70.5(2) 1_556 . ?
O2 Cd2 O14 86.1(3) 1_556 . ?
O2 Cd2 O15 80.4(3) 1_556 . ?
O2 Cd2 N2 138.8(3) 1_556 . ?
O3 Cd2 O2 120.5(3) 2_657 1_556 ?
O3 Cd2 O7 156.1(2) 2_657 . ?
O3 Cd2 O14 120.3(3) 2_657 . ?
O3 Cd2 O15 84.3(3) 2_657 . ?
O3 Cd2 N2 97.4(3) 2_657 . ?
O14 Cd2 O7 79.7(2) . . ?
O14 Cd2 O15 155.5(3) . . ?
O14 Cd2 N2 88.1(3) . . ?
O15 Cd2 O7 76.5(3) . . ?
N2 Cd2 O7 68.3(3) . . ?
N2 Cd2 O15 88.7(3) . . ?
O2 Cd3 O5 90.2(3) 2_656 2_556 ?
O2 Cd3 O6 92.5(2) 2_656 2_556 ?
O2 Cd3 C6 90.4(3) 2_656 2_556 ?
O5 Cd3 O6 55.4(2) 2_556 2_556 ?
O5 Cd3 C6 27.6(3) 2_556 2_556 ?
O6 Cd3 C6 27.8(3) 2_556 2_556 ?
O7 Cd3 O2 73.9(2) 2_657 2_656 ?
O7 Cd3 O5 135.2(2) 2_657 2_556 ?
O7 Cd3 O6 83.2(2) 2_657 2_556 ?
O7 Cd3 C6 109.2(3) 2_657 2_556 ?
O9 Cd3 O2 160.2(2) 1_455 2_656 ?
O9 Cd3 O5 109.0(3) 1_455 2_556 ?
O9 Cd3 O6 102.4(2) 1_455 2_556 ?
O9 Cd3 O7 94.8(3) 1_455 2_657 ?
O9 Cd3 C6 108.9(3) 1_455 2_556 ?
O12 Cd3 O2 89.6(2) . 2_656 ?
O12 Cd3 O5 82.6(2) . 2_556 ?
O12 Cd3 O6 137.9(2) . 2_556 ?
O12 Cd3 O7 137.1(2) . 2_657 ?
O12 Cd3 O9 88.0(2) . 1_455 ?
O12 Cd3 C6 110.2(3) . 2_556 ?
C1 O1 Cd1 117.5(6) . . ?
Cd2 O2 Cd3 110.1(3) 1_554 2_646 ?
C1 O2 Cd2 108.7(6) . 1_554 ?
C1 O2 Cd3 139.9(7) . 2_646 ?
C9 O3 Cd2 106.6(6) . 2_647 ?
C6 O5 Cd3 94.8(6) . 2_546 ?
C6 O6 Cd3 88.7(5) . 2_546 ?
Cd3 O7 Cd2 103.5(2) 2_647 . ?
C11 O7 Cd2 109.4(6) . . ?
C11 O7 Cd3 136.2(6) . 2_647 ?
C11 O8 Cd1 129.2(6) . . ?
Cd3 O9 Cd1 99.5(2) 1_655 2_757 ?
C16 O9 Cd1 109.1(6) . 2_757 ?
C16 O9 Cd3 127.1(6) . 1_655 ?
C19 O11 Cd1 137.9(6) . 2_657 ?
C19 O12 Cd3 105.0(6) . . ?
Cd1 O13 H13A 112.4 . . ?
Cd1 O13 H13B 111.9 . . ?
H13A O13 H13B 101.8 . . ?
Cd2 O14 H14A 112.0 . . ?
Cd2 O14 H14B 111.5 . . ?
H14A O14 H14B 102.2 . . ?
Cd2 O15 H15A 109.5 . . ?
Cd2 O15 H15B 109.9 . . ?
H15A O15 H15B 104.2 . . ?
Cd1 N1 H1 111.4 . . ?
C2 N1 Cd1 109.0(6) . . ?
C2 N1 H1 99.9 . . ?
C3 N1 Cd1 111.1(6) . . ?
C3 N1 C2 115.9(7) . . ?
C3 N1 H1 109.0 . . ?
Cd2 N2 H2 95.7 . . ?
C12 N2 Cd2 108.7(5) . . ?
C12 N2 H2 109.1 . . ?
C13 N2 Cd2 110.5(5) . . ?
C13 N2 C12 117.1(7) . . ?
C13 N2 H2 113.5 . . ?
O1 C1 O2 122.2(9) . . ?
O1 C1 C2 122.5(8) . . ?
O2 C1 C2 115.4(8) . . ?
N1 C2 C1 114.1(7) . . ?
N1 C2 H2A 108.7 . . ?
N1 C2 H2B 108.7 . . ?
C1 C2 H2A 108.7 . . ?
C1 C2 H2B 108.7 . . ?
H2A C2 H2B 107.6 . . ?
C4 C3 N1 121.4(9) . . ?
C4 C3 C10 119.8(8) . . ?
C10 C3 N1 118.7(8) . . ?
C3 C4 H4 120.3 . . ?
C3 C4 C5 119.4(9) . . ?
C5 C4 H4 120.3 . . ?
C4 C5 C6 120.3(9) . . ?
C4 C5 C7 120.6(9) . . ?
C7 C5 C6 119.0(8) . . ?
O5 C6 Cd3 57.6(5) . 2_546 ?
O5 C6 O6 120.9(9) . . ?
O5 C6 C5 117.9(9) . . ?
O6 C6 Cd3 63.5(5) . 2_546 ?
O6 C6 C5 121.1(9) . . ?
C5 C6 Cd3 173.9(7) . 2_546 ?
C5 C7 H7 120.1 . . ?
C8 C7 C5 119.9(8) . . ?
C8 C7 H7 120.1 . . ?
C7 C8 C9 120.5(9) . . ?
C7 C8 C10 120.4(9) . . ?
C10 C8 C9 119.1(8) . . ?
O3 C9 C8 117.5(9) . . ?
O4 C9 O3 123.0(10) . . ?
O4 C9 C8 119.5(9) . . ?
C3 C10 H10 120.0 . . ?
C8 C10 C3 120.0(8) . . ?
C8 C10 H10 120.0 . . ?
O7 C11 C12 118.2(8) . . ?
O8 C11 O7 126.0(9) . . ?
O8 C11 C12 115.8(8) . . ?
N2 C12 C11 113.4(8) . . ?
N2 C12 H12A 108.9 . . ?
N2 C12 H12B 108.9 . . ?
C11 C12 H12A 108.9 . . ?
C11 C12 H12B 108.9 . . ?
H12A C12 H12B 107.7 . . ?
C14 C13 N2 119.9(8) . . ?
C14 C13 C20 119.5(9) . . ?
C20 C13 N2 120.3(8) . . ?
C13 C14 H14 120.1 . . ?
C13 C14 C15 119.8(8) . . ?
C15 C14 H14 120.1 . . ?
C14 C15 C16 121.1(8) . . ?
C17 C15 C14 120.9(8) . . ?
C17 C15 C16 117.9(9) . . ?
O9 C16 C15 116.4(9) . . ?
O10 C16 O9 122.2(9) . . ?
O10 C16 C15 121.4(9) . . ?
C15 C17 H17 120.5 . . ?
C15 C17 C18 119.1(9) . . ?
C18 C17 H17 120.5 . . ?
C17 C18 C19 120.1(9) . . ?
C20 C18 C17 120.3(8) . . ?
C20 C18 C19 119.6(8) . . ?
O11 C19 C18 119.8(9) . . ?
O12 C19 O11 121.6(8) . . ?
O12 C19 C18 118.5(9) . . ?
C13 C20 H20 120.0 . . ?
C18 C20 C13 120.0(8) . . ?
C18 C20 H20 120.0 . . ?
H16A O16 H16B 104.5 . . ?
H17A O17 H17B 104.5 . . ?
H18A O18 H18B 104.5 . . ?
H19A O19 H19B 104.5 . . ?
H20A O20 H20B 104.5 . . ?
H21A O21A H21B 104.5 . . ?
H21C O21B H21D 104.5 . . ?

loop_
_geom_bond_atom_site_label_1
_geom_bond_atom_site_label_2
_geom_bond_distance
_geom_bond_site_symmetry_2
_geom_bond_publ_flag
Cd1 O1 2.271(7) . ?
Cd1 O8 2.210(7) . ?
Cd1 O9 2.334(7) 2_747 ?
Cd1 O11 2.337(7) 2_647 ?
Cd1 O13 2.283(7) . ?
Cd1 N1 2.415(8) . ?
Cd2 O2 2.258(7) 1_556 ?
Cd2 O3 2.217(6) 2_657 ?
Cd2 O7 2.490(7) . ?
Cd2 O14 2.315(7) . ?
Cd2 O15 2.417(7) . ?
Cd2 N2 2.355(8) . ?
Cd3 O2 2.301(7) 2_656 ?
Cd3 O5 2.301(7) 2_556 ?
Cd3 O6 2.430(6) 2_556 ?
Cd3 O7 2.266(7) 2_657 ?
Cd3 O9 2.258(6) 1_455 ?
Cd3 O12 2.246(6) . ?
Cd3 C6 2.716(9) 2_556 ?
O1 C1 1.247(12) . ?
O2 C1 1.276(11) . ?
O3 C9 1.259(12) . ?
O4 C9 1.252(12) . ?
O5 C6 1.263(12) . ?
O6 C6 1.267(13) . ?
O7 C11 1.261(12) . ?
O8 C11 1.249(12) . ?
O9 C16 1.296(12) . ?
O10 C16 1.235(13) . ?
O11 C19 1.277(13) . ?
O12 C19 1.269(12) . ?
O13 H13A 0.9016 . ?
O13 H13B 0.9015 . ?
O14 H14A 0.8968 . ?
O14 H14B 0.8969 . ?
O15 H15A 0.8568 . ?
O15 H15B 0.8570 . ?
N1 C2 1.477(11) . ?
N1 C3 1.430(12) . ?
N1 H1 0.9799 . ?
N2 C12 1.467(12) . ?
N2 C13 1.436(12) . ?
N2 H2 0.9805 . ?
C1 C2 1.514(14) . ?
C2 H2A 0.9700 . ?
C2 H2B 0.9700 . ?
C3 C4 1.390(13) . ?
C3 C10 1.399(13) . ?
C4 H4 0.9300 . ?
C4 C5 1.393(13) . ?
C5 C6 1.485(13) . ?
C5 C7 1.397(14) . ?
C7 H7 0.9300 . ?
C7 C8 1.366(13) . ?
C8 C9 1.507(14) . ?
C8 C10 1.397(13) . ?
C10 H10 0.9300 . ?
C11 C12 1.534(13) . ?
C12 H12A 0.9700 . ?
C12 H12B 0.9700 . ?
C13 C14 1.385(13) . ?
C13 C20 1.399(13) . ?
C14 H14 0.9300 . ?
C14 C15 1.391(14) . ?
C15 C16 1.499(12) . ?
C15 C17 1.383(13) . ?
C17 H17 0.9300 . ?
C17 C18 1.395(13) . ?
C18 C19 1.489(12) . ?
C18 C20 1.385(14) . ?
C20 H20 0.9300 . ?
O16 H16A 0.8499 . ?
O16 H16B 0.8500 . ?
O17 H17A 0.8496 . ?
O17 H17B 0.8500 . ?
O18 H18A 0.8503 . ?
O18 H18B 0.8500 . ?
O19 H19A 0.8499 . ?
O19 H19B 0.8498 . ?
O20 H20A 0.8502 . ?
O20 H20B 0.8503 . ?
O21A H21A 0.8500 . ?
O21A H21B 0.8501 . ?
O21B H21C 0.8496 . ?
O21B H21D 0.8502 . ?

loop_
_geom_hbond_atom_site_label_D
_geom_hbond_atom_site_label_H
_geom_hbond_atom_site_label_A
_geom_hbond_distance_DH
_geom_hbond_distance_HA
_geom_hbond_distance_DA
_geom_hbond_angle_DHA
_geom_hbond_site_symmetry_A
O13 H13A O17 0.90 1.88 2.748(12) 160.0 .
O13 H13B O16 0.90 2.17 2.888(11) 136.2 .
O14 H14B O6 0.90 1.92 2.770(11) 157.5 1_656
O15 H15A O21B 0.86 2.09 2.88(3) 152.9 .
O16 H16A O4 0.85 2.08 2.909(13) 166.2 2_556
O16 H16B O10 0.85 2.13 2.733(12) 127.7 2_647
O17 H17A O20 0.85 2.00 2.838(13) 169.7 1_554
O17 H17B O3 0.85 2.01 2.827(10) 162.1 2_656
O18 H18A O17 0.85 2.09 2.848(12) 147.5 .
O19 H19A O18 0.85 2.10 2.886(13) 153.4 .
O19 H19B O15 0.85 2.29 2.850(12) 123.3 .
O20 H20A O19 0.85 2.02 2.847(13) 163.1 .
O20 H20B O21A 0.85 1.76 2.61(3) 176.0 .
O21B H21C O6 0.85 1.97 2.81(3) 170.1 1_556

loop_
_twin_individual_id
_twin_individual_mass_fraction_refined
1 0.574(12)
2 0.426(12)
